data_9016266
loop_
_publ_author_name
'Arletti, R.'
'Quartieri, S.'
'Vezzalini, G.'

_publ_section_title
;
 Elastic behavior of zeolite boggsite in silicon oil and aqueous medium:
 A case of high-pressure-induced over hydration,
 Sample: P = 0.0 GPa
 Note: assignment of site chemistry does not match chemical analysis
;
_journal_name_full 'American Mineralogist'
_journal_page_first 1247
_journal_page_last 1256
_journal_paper_doi 10.2138/am.2010.3482
_journal_volume 95
_journal_year 2010
_chemical_formula_sum 'Ca3.48 O67.73 Si24'
_chemical_name_mineral Boggsite
_space_group_IT_number 74
_symmetry_space_group_name_Hall '-I 2b 2'
_symmetry_space_group_name_H-M 'I m m a'
_cell_angle_alpha 90
_cell_angle_beta 90
_cell_angle_gamma 90
_cell_formula_units_Z 4
_cell_length_a 20.3266
_cell_length_b 23.8760
_cell_length_c 12.8252
_cell_volume 6224.299
_database_code_amcsd 0017092
_exptl_crystal_density_diffrn 2.025
_cod_original_formula_sum 'Si24 O67.73 Ca3.48'
_cod_database_code 9016266

loop_
_space_group_symop_operation_xyz
x,y,z
1/2+x,1/2+y,1/2+z
x,1/2-y,z
1/2+x,-y,1/2+z
-x,1/2+y,-z
1/2-x,+y,1/2-z
-x,y,z
1/2-x,1/2+y,1/2+z
x,-y,-z
1/2+x,1/2-y,1/2-z
x,1/2+y,-z
1/2+x,+y,1/2-z
-x,1/2-y,z
1/2-x,-y,1/2+z
-x,-y,-z
1/2-x,1/2-y,1/2-z

loop_
_atom_site_label
_atom_site_fract_x
_atom_site_fract_y
_atom_site_fract_z
_atom_site_occupancy
_atom_site_U_iso_or_equiv
_atom_site_type_symbol
_atom_site_attached_hydrogens
Si1 0.18890 0.18700 0.67000 1.00000 0.01630 Si 0
Si2 0.18730 0.02570 0.32900 1.00000 0.01630 Si 0
Si3 0.07510 0.18390 0.83300 1.00000 0.01630 Si 0
Si4 0.07720 0.01750 0.16500 1.00000 0.01630 Si 0
Si5 0.22260 0.08190 0.54100 1.00000 0.01630 Si 0
Si6 0.12310 0.08480 0.96700 1.00000 0.01630 Si 0
O1 0.19500 0.25000 0.61400 1.00000 0.02300 O 0
O2 0.12000 0.17300 0.73300 1.00000 0.02300 O 0
O3 0.19900 0.14600 0.56600 1.00000 0.02300 O 0
O4 0.18300 0.07200 0.42300 1.00000 0.02300 O 0
O5 0.11500 0.03500 0.27400 1.00000 0.02300 O 0
O6 0.09200 0.25000 0.87200 1.00000 0.02300 O 0
O7 0.00000 0.17500 0.79400 1.00000 0.02300 O 0
O8 0.00000 0.02700 0.19600 1.00000 0.02300 O 0
O9 0.18600 0.03910 0.61900 1.00000 0.02300 O 0
O10 0.10600 0.15150 0.94200 1.00000 0.02300 O 0
O11 0.08600 0.07400 0.08500 1.00000 0.02300 O 0
O12 0.19900 0.07320 0.96700 1.00000 0.02300 O 0
O13 0.09900 0.03700 0.88100 1.00000 0.02300 O 0
O14 0.25000 0.17300 0.75000 1.00000 0.02300 O 0
O15 0.25000 -0.02700 0.75000 1.00000 0.02300 O 0
CaX1 0.00000 0.17800 0.13200 0.48000 0.15400 Ca 0
OX2 0.18100 0.16530 0.23500 1.29000 0.15400 O 0
OX3 0.20400 0.25000 0.09000 0.56000 0.15400 O 0
OX4 0.09900 0.18300 0.46300 0.65000 0.15400 O 0
OX5 0.00000 0.25000 0.55500 0.81000 0.15400 O 0
OX6 0.00000 -0.04300 0.41700 1.11000 0.15400 O 0
CaX7 0.06300 0.15300 0.37600 0.40000 0.15400 Ca 0
OX8 0.03500 0.13500 0.58500 0.72000 0.15400 O 0
CaX9 0.06200 0.25000 0.28600 0.46000 0.15400 Ca 0
OX10 0.12500 0.25000 0.07000 1.07000 0.15400 O 0
OX11 0.20200 0.25000 0.36900 0.73000 0.15400 O 0
OX12 0.21900 0.25000 0.24300 0.45000 0.15400 O 0
OX13 0.00000 0.06000 0.40800 0.98000 0.15400 O 0

loop_
_cod_changelog_entry_id
_cod_changelog_entry_author
_cod_changelog_entry_date
_cod_changelog_entry_text
1
;cod-tools version 3.8.0
Id: cif_guess_AMCSD_atom_types 9581 2023-05-17 12:35:41Z saulius
;
2023-05-23T09:21:46+03:00
;Derived atom types and hydrogen counts
from atom names that follow the AMCSD naming convention
(Wat == water, O-H == hydroxyl).
;

loop_
_cod_related_entry_id
_cod_related_entry_database
_cod_related_entry_code
1 AMCSD 0017092
